data_4334169
loop_
_publ_author_name
'Daniel Rosario-Amorin'
'Sabrina Ouizem'
'Diane A. Dickie'
'Yufeng Wen'
'Robert T. Paine'
'Jian Gao'
'John K. Grey'
'Ana de Bettencourt-Dias'
'Benjamin P. Hay'
'Laetitia H. Delmau'

_publ_section_title
;
 Synthesis, Lanthanide Coordination Chemistry, and Liquid-Liquid
 Extraction Performance of CMPO-Decorated Pyridine and Pyridine N-Oxide
 Platforms
;
_journal_name_full 'Inorganic Chemistry'
_journal_page_first 3063
_journal_page_last 3083
_journal_paper_doi 10.1021/ic3025342
_journal_volume 52
_journal_year 2013
_chemical_formula_sum 'C41 H45 N3 O5 P2'
_chemical_formula_weight 721.74
_space_group_IT_number 41
_symmetry_cell_setting orthorhombic
_symmetry_space_group_name_Hall 'A 2 -2ab'
_symmetry_space_group_name_H-M 'A e a 2'
_atom_sites_solution_hydrogens geom
_atom_sites_solution_primary direct
_atom_sites_solution_secondary difmap
_audit_creation_method SHELXL-97
_cell_angle_alpha 90.00
_cell_angle_beta 90.00
_cell_angle_gamma 90.00
_cell_formula_units_Z 4
_cell_length_a 22.2568(18)
_cell_length_b 15.4841(13)
_cell_length_c 10.8479(8)
_cell_measurement_reflns_used 9907
_cell_measurement_temperature 173(2)
_cell_measurement_theta_max 27.94
_cell_measurement_theta_min 2.63
_cell_volume 3738.5(5)
_computing_cell_refinement 'Bruker SAINT'
_computing_data_collection 'Bruker APEX2'
_computing_data_reduction 'Bruker SAINT'
_computing_molecular_graphics 'Bruker SHELXTL'
_computing_publication_material 'Bruker SHELXTL'
_computing_structure_refinement 'SHELXL-97 (Sheldrick, 2008)'
_computing_structure_solution 'SHELXS-97 (Sheldrick, 2008)'
_diffrn_ambient_temperature 173(2)
_diffrn_measured_fraction_theta_full 0.999
_diffrn_measured_fraction_theta_max 0.999
_diffrn_measurement_device_type 'Bruker APEX-II CCD'
_diffrn_measurement_method '\f and \w scans'
_diffrn_radiation_monochromator graphite
_diffrn_radiation_source 'fine-focus sealed tube'
_diffrn_radiation_type MoK\a
_diffrn_radiation_wavelength 0.71073
_diffrn_reflns_av_R_equivalents 0.0368
_diffrn_reflns_av_sigmaI/netI 0.0229
_diffrn_reflns_limit_h_max 28
_diffrn_reflns_limit_h_min -28
_diffrn_reflns_limit_k_max 20
_diffrn_reflns_limit_k_min -20
_diffrn_reflns_limit_l_max 14
_diffrn_reflns_limit_l_min -14
_diffrn_reflns_number 30689
_diffrn_reflns_theta_full 27.48
_diffrn_reflns_theta_max 27.48
_diffrn_reflns_theta_min 2.63
_exptl_absorpt_coefficient_mu 0.165
_exptl_absorpt_correction_T_max 0.9698
_exptl_absorpt_correction_T_min 0.9251
_exptl_absorpt_correction_type multi-scan
_exptl_absorpt_process_details 'Bruker, SADABS'
_exptl_crystal_colour colourless
_exptl_crystal_density_diffrn 1.282
_exptl_crystal_description irregular
_exptl_crystal_F_000 1528
_exptl_crystal_size_max 0.48
_exptl_crystal_size_mid 0.38
_exptl_crystal_size_min 0.19
_refine_diff_density_max 0.254
_refine_diff_density_min -0.184
_refine_diff_density_rms 0.033
_refine_ls_abs_structure_details 'Flack H D (1983), Acta Cryst. A39, 876-881'
_refine_ls_abs_structure_Flack 0.01(7)
_refine_ls_extinction_method none
_refine_ls_goodness_of_fit_ref 1.024
_refine_ls_hydrogen_treatment constr
_refine_ls_matrix_type full
_refine_ls_number_parameters 234
_refine_ls_number_reflns 4296
_refine_ls_number_restraints 1
_refine_ls_restrained_S_all 1.024
_refine_ls_R_factor_all 0.0352
_refine_ls_R_factor_gt 0.0300
_refine_ls_shift/su_max 0.001
_refine_ls_shift/su_mean 0.000
_refine_ls_structure_factor_coef Fsqd
_refine_ls_weighting_details 'calc w=1/[\s^2^(Fo^2^)+(0.0411P)^2^+1.1074P] where P=(Fo^2^+2Fc^2^)/3'
_refine_ls_weighting_scheme calc
_refine_ls_wR_factor_gt 0.0726
_refine_ls_wR_factor_ref 0.0757
_reflns_number_gt 3924
_reflns_number_total 4296
_reflns_threshold_expression >2sigma(I)
_cod_data_source_file ic3025342_si_001_04.cif
_cod_data_source_block aba2_Ligand_9S,S
_cod_depositor_comments
;

2021-11-23
Space group name changed to comply with IUCR recomendations
                 miguel

The following automatic conversions were performed:

data name '_iucr_refine_instruction_details' was replaced with
'_iucr_refine_instructions_details' as specified in the replacement
file 'data/replacement-values/replacement_tags.lst'.

Automatic conversion script
Id: cif_correct_tags 9268 2022-04-12 08:56:07Z antanas 
;
_cod_original_sg_symbol_H-M 'A b a 2'
_cod_database_code 4334169

loop_
_symmetry_equiv_pos_as_xyz
'x, y, z'
'-x, -y, z'
'-x+1/2, y+1/2, z'
'x+1/2, -y+1/2, z'
'x, y+1/2, z+1/2'
'-x, -y+1/2, z+1/2'
'-x+1/2, y+1, z+1/2'
'x+1/2, -y+1, z+1/2'

loop_
_atom_site_label
_atom_site_type_symbol
_atom_site_fract_x
_atom_site_fract_y
_atom_site_fract_z
_atom_site_U_iso_or_equiv
_atom_site_adp_type
_atom_site_occupancy
_atom_site_symmetry_multiplicity
_atom_site_calc_flag
_atom_site_refinement_flags
P1 P 0.605320(14) 0.30573(2) 0.51578(4) 0.02415(9) Uani 1 1 d .
O1 O 0.5000 0.5000 0.36899(13) 0.0286(3) Uani 1 2 d S
O2 O 0.63361(5) 0.29028(8) 0.63732(10) 0.0337(3) Uani 1 1 d .
O3 O 0.67385(6) 0.48622(9) 0.59546(12) 0.0423(3) Uani 1 1 d .
N1 N 0.5000 0.5000 0.49067(16) 0.0258(4) Uani 1 2 d S
N2 N 0.68622(6) 0.49239(9) 0.38954(14) 0.0322(3) Uani 1 1 d .
C1 C 0.54691(7) 0.46162(10) 0.55337(14) 0.0263(3) Uani 1 1 d .
C2 C 0.54662(8) 0.46171(12) 0.68100(15) 0.0364(4) Uani 1 1 d .
H2 H 0.5787 0.4353 0.7248 0.044 Uiso 1 1 calc R
C3 C 0.5000 0.5000 0.7453(2) 0.0418(6) Uani 1 2 d S
H3 H 0.5000 0.5000 0.8329 0.050 Uiso 1 2 calc SR
C4 C 0.59530(6) 0.42128(10) 0.47575(14) 0.0242(3) Uani 1 1 d .
H4 H 0.5830 0.4252 0.3873 0.029 Uiso 1 1 calc R
C5 C 0.65567(7) 0.46973(10) 0.49159(15) 0.0279(3) Uani 1 1 d .
C6 C 0.66853(8) 0.47546(11) 0.26126(16) 0.0338(4) Uani 1 1 d .
H6A H 0.6454 0.4209 0.2577 0.041 Uiso 1 1 calc R
H6B H 0.7051 0.4681 0.2103 0.041 Uiso 1 1 calc R
C7 C 0.63073(9) 0.54810(13) 0.20804(19) 0.0433(4) Uani 1 1 d .
H7A H 0.5926 0.5518 0.2530 0.065 Uiso 1 1 calc R
H7B H 0.6227 0.5365 0.1208 0.065 Uiso 1 1 calc R
H7C H 0.6525 0.6028 0.2160 0.065 Uiso 1 1 calc R
C8 C 0.74270(8) 0.54144(12) 0.4053(2) 0.0459(5) Uani 1 1 d .
H8A H 0.7410 0.5734 0.4843 0.055 Uiso 1 1 calc R
H8B H 0.7461 0.5844 0.3381 0.055 Uiso 1 1 calc R
C9 C 0.79791(8) 0.48500(15) 0.40462(19) 0.0479(5) Uani 1 1 d .
H9A H 0.7958 0.4439 0.4732 0.072 Uiso 1 1 calc R
H9B H 0.8338 0.5211 0.4136 0.072 Uiso 1 1 calc R
H9C H 0.8000 0.4533 0.3266 0.072 Uiso 1 1 calc R
C10 C 0.64928(7) 0.26515(10) 0.38895(16) 0.0299(3) Uani 1 1 d .
C11 C 0.71079(7) 0.28538(11) 0.38901(19) 0.0374(4) Uani 1 1 d .
H11 H 0.7280 0.3141 0.4579 0.045 Uiso 1 1 calc R
C12 C 0.74644(10) 0.26363(13) 0.2890(2) 0.0502(5) Uani 1 1 d .
H12 H 0.7877 0.2793 0.2878 0.060 Uiso 1 1 calc R
C13 C 0.72212(11) 0.21981(14) 0.1927(2) 0.0557(6) Uani 1 1 d .
H13 H 0.7468 0.2052 0.1243 0.067 Uiso 1 1 calc R
C14 C 0.66204(12) 0.19594(14) 0.1919(2) 0.0571(6) Uani 1 1 d .
H14 H 0.6461 0.1636 0.1251 0.069 Uiso 1 1 calc R
C15 C 0.62500(9) 0.22000(12) 0.29096(19) 0.0429(4) Uani 1 1 d .
H15 H 0.5836 0.2053 0.2906 0.051 Uiso 1 1 calc R
C16 C 0.53161(6) 0.25797(10) 0.50336(15) 0.0278(3) Uani 1 1 d .
C17 C 0.48799(7) 0.28329(12) 0.41834(17) 0.0374(4) Uani 1 1 d .
H17 H 0.4950 0.3315 0.3661 0.045 Uiso 1 1 calc R
C18 C 0.43439(8) 0.23792(15) 0.4102(2) 0.0503(5) Uani 1 1 d .
H18 H 0.4048 0.2547 0.3519 0.060 Uiso 1 1 calc R
C19 C 0.42409(9) 0.16817(15) 0.4871(2) 0.0545(5) Uani 1 1 d .
H19 H 0.3874 0.1371 0.4807 0.065 Uiso 1 1 calc R
C20 C 0.46620(10) 0.14336(14) 0.5726(2) 0.0499(5) Uani 1 1 d .
H20 H 0.4585 0.0958 0.6256 0.060 Uiso 1 1 calc R
C21 C 0.52041(9) 0.18829(11) 0.58115(17) 0.0373(4) Uani 1 1 d .
H21 H 0.5497 0.1713 0.6401 0.045 Uiso 1 1 calc R

loop_
_atom_site_aniso_label
_atom_site_aniso_U_11
_atom_site_aniso_U_22
_atom_site_aniso_U_33
_atom_site_aniso_U_23
_atom_site_aniso_U_13
_atom_site_aniso_U_12
P1 0.01724(15) 0.02895(17) 0.02626(17) 0.00367(17) 0.00145(16) 0.00367(14)
O1 0.0278(7) 0.0418(9) 0.0161(7) 0.000 0.000 0.0098(7)
O2 0.0228(5) 0.0451(7) 0.0331(6) 0.0079(5) -0.0032(5) 0.0054(5)
O3 0.0377(7) 0.0533(8) 0.0360(7) -0.0079(6) -0.0034(5) -0.0077(6)
N1 0.0239(8) 0.0323(9) 0.0213(9) 0.000 0.000 0.0077(7)
N2 0.0271(7) 0.0312(7) 0.0384(8) 0.0051(6) 0.0002(6) -0.0003(6)
C1 0.0221(7) 0.0303(8) 0.0264(7) 0.0014(6) -0.0019(6) 0.0068(6)
C2 0.0327(8) 0.0520(11) 0.0244(8) 0.0032(7) -0.0035(7) 0.0170(8)
C3 0.0426(14) 0.0613(18) 0.0215(11) 0.000 0.000 0.0198(13)
C4 0.0211(6) 0.0289(7) 0.0227(6) 0.0014(6) 0.0006(5) 0.0053(6)
C5 0.0253(7) 0.0264(7) 0.0320(9) -0.0014(6) -0.0007(6) 0.0045(6)
C6 0.0329(9) 0.0371(9) 0.0314(9) 0.0066(7) 0.0072(7) 0.0042(7)
C7 0.0400(9) 0.0460(11) 0.0439(10) 0.0159(9) 0.0041(8) 0.0083(8)
C8 0.0382(10) 0.0413(9) 0.0581(13) 0.0075(9) 0.0038(9) -0.0121(8)
C9 0.0276(8) 0.0697(14) 0.0463(12) -0.0012(10) -0.0007(8) -0.0076(9)
C10 0.0315(8) 0.0236(7) 0.0346(8) 0.0065(7) 0.0092(7) 0.0089(6)
C11 0.0303(8) 0.0303(8) 0.0515(10) 0.0082(8) 0.0116(8) 0.0086(7)
C12 0.0439(10) 0.0399(10) 0.0666(15) 0.0158(10) 0.0280(10) 0.0151(9)
C13 0.0656(13) 0.0502(12) 0.0514(13) 0.0136(10) 0.0306(11) 0.0277(11)
C14 0.0812(16) 0.0489(12) 0.0413(12) -0.0081(10) 0.0064(11) 0.0229(11)
C15 0.0474(11) 0.0388(10) 0.0425(10) -0.0049(8) 0.0030(9) 0.0113(8)
C16 0.0222(6) 0.0326(7) 0.0285(8) 0.0008(7) 0.0036(6) -0.0003(5)
C17 0.0286(8) 0.0486(10) 0.0350(9) 0.0040(8) -0.0044(7) -0.0054(7)
C18 0.0318(9) 0.0728(14) 0.0463(12) -0.0013(10) -0.0076(8) -0.0133(9)
C19 0.0384(10) 0.0678(13) 0.0573(13) -0.0118(11) 0.0038(9) -0.0240(10)
C20 0.0496(12) 0.0450(11) 0.0551(12) 0.0024(9) 0.0100(9) -0.0163(9)
C21 0.0354(9) 0.0367(9) 0.0399(10) 0.0057(7) 0.0043(7) -0.0018(7)

loop_
_atom_type_symbol
_atom_type_description
_atom_type_scat_dispersion_real
_atom_type_scat_dispersion_imag
_atom_type_scat_source
C C 0.0033 0.0016 'International Tables Vol C Tables 4.2.6.8 and 6.1.1.4'
H H 0.0000 0.0000 'International Tables Vol C Tables 4.2.6.8 and 6.1.1.4'
N N 0.0061 0.0033 'International Tables Vol C Tables 4.2.6.8 and 6.1.1.4'
O O 0.0106 0.0060 'International Tables Vol C Tables 4.2.6.8 and 6.1.1.4'
P P 0.1023 0.0942 'International Tables Vol C Tables 4.2.6.8 and 6.1.1.4'

loop_
_geom_angle_atom_site_label_1
_geom_angle_atom_site_label_2
_geom_angle_atom_site_label_3
_geom_angle
_geom_angle_site_symmetry_1
_geom_angle_site_symmetry_3
O2 P1 C10 113.13(7) . .
O2 P1 C16 112.76(7) . .
C10 P1 C16 107.09(8) . .
O2 P1 C4 114.56(7) . .
C10 P1 C4 102.88(7) . .
C16 P1 C4 105.58(7) . .
O1 N1 C1 119.52(9) . .
O1 N1 C1 119.52(9) . 2_665
C1 N1 C1 120.96(18) . 2_665
C5 N2 C6 126.65(14) . .
C5 N2 C8 117.94(15) . .
C6 N2 C8 115.39(14) . .
N1 C1 C2 119.26(14) . .
N1 C1 C4 116.41(13) . .
C2 C1 C4 124.32(14) . .
C3 C2 C1 120.53(16) . .
C3 C2 H2 119.7 . .
C1 C2 H2 119.7 . .
C2 C3 C2 119.5(2) 2_665 .
C2 C3 H3 120.3 2_665 .
C2 C3 H3 120.3 . .
C1 C4 C5 111.00(12) . .
C1 C4 P1 110.85(10) . .
C5 C4 P1 109.70(9) . .
C1 C4 H4 108.4 . .
C5 C4 H4 108.4 . .
P1 C4 H4 108.4 . .
O3 C5 N2 122.40(14) . .
O3 C5 C4 119.34(14) . .
N2 C5 C4 118.26(14) . .
N2 C6 C7 112.10(15) . .
N2 C6 H6A 109.2 . .
C7 C6 H6A 109.2 . .
N2 C6 H6B 109.2 . .
C7 C6 H6B 109.2 . .
H6A C6 H6B 107.9 . .
C6 C7 H7A 109.5 . .
C6 C7 H7B 109.5 . .
H7A C7 H7B 109.5 . .
C6 C7 H7C 109.5 . .
H7A C7 H7C 109.5 . .
H7B C7 H7C 109.5 . .
N2 C8 C9 113.24(15) . .
N2 C8 H8A 108.9 . .
C9 C8 H8A 108.9 . .
N2 C8 H8B 108.9 . .
C9 C8 H8B 108.9 . .
H8A C8 H8B 107.7 . .
C8 C9 H9A 109.5 . .
C8 C9 H9B 109.5 . .
H9A C9 H9B 109.5 . .
C8 C9 H9C 109.5 . .
H9A C9 H9C 109.5 . .
H9B C9 H9C 109.5 . .
C15 C10 C11 119.62(17) . .
C15 C10 P1 123.47(13) . .
C11 C10 P1 116.83(14) . .
C12 C11 C10 120.2(2) . .
C12 C11 H11 119.9 . .
C10 C11 H11 119.9 . .
C13 C12 C11 119.7(2) . .
C13 C12 H12 120.2 . .
C11 C12 H12 120.2 . .
C12 C13 C14 121.45(19) . .
C12 C13 H13 119.3 . .
C14 C13 H13 119.3 . .
C13 C14 C15 119.4(2) . .
C13 C14 H14 120.3 . .
C15 C14 H14 120.3 . .
C10 C15 C14 119.54(19) . .
C10 C15 H15 120.2 . .
C14 C15 H15 120.2 . .
C21 C16 C17 119.59(15) . .
C21 C16 P1 115.78(12) . .
C17 C16 P1 124.53(13) . .
C18 C17 C16 119.88(18) . .
C18 C17 H17 120.1 . .
C16 C17 H17 120.1 . .
C19 C18 C17 119.96(19) . .
C19 C18 H18 120.0 . .
C17 C18 H18 120.0 . .
C20 C19 C18 120.81(17) . .
C20 C19 H19 119.6 . .
C18 C19 H19 119.6 . .
C19 C20 C21 119.71(18) . .
C19 C20 H20 120.1 . .
C21 C20 H20 120.1 . .
C16 C21 C20 120.03(17) . .
C16 C21 H21 120.0 . .
C20 C21 H21 120.0 . .

loop_
_geom_bond_atom_site_label_1
_geom_bond_atom_site_label_2
_geom_bond_distance
_geom_bond_site_symmetry_2
P1 O2 1.4805(12) .
P1 C10 1.8013(17) .
P1 C16 1.8046(15) .
P1 C4 1.8547(15) .
O1 N1 1.320(2) .
O3 C5 1.224(2) .
N1 C1 1.3804(17) .
N1 C1 1.3804(17) 2_665
N2 C5 1.346(2) .
N2 C6 1.470(2) .
N2 C8 1.479(2) .
C1 C2 1.385(2) .
C1 C4 1.503(2) .
C2 C3 1.384(2) .
C2 H2 0.9500 .
C3 C2 1.384(2) 2_665
C3 H3 0.9500 .
C4 C5 1.548(2) .
C4 H4 1.0000 .
C6 C7 1.519(2) .
C6 H6A 0.9900 .
C6 H6B 0.9900 .
C7 H7A 0.9800 .
C7 H7B 0.9800 .
C7 H7C 0.9800 .
C8 C9 1.508(3) .
C8 H8A 0.9900 .
C8 H8B 0.9900 .
C9 H9A 0.9800 .
C9 H9B 0.9800 .
C9 H9C 0.9800 .
C10 C15 1.382(3) .
C10 C11 1.404(2) .
C11 C12 1.386(3) .
C11 H11 0.9500 .
C12 C13 1.358(3) .
C12 H12 0.9500 .
C13 C14 1.387(4) .
C13 H13 0.9500 .
C14 C15 1.404(3) .
C14 H14 0.9500 .
C15 H15 0.9500 .
C16 C21 1.392(2) .
C16 C17 1.395(2) .
C17 C18 1.387(2) .
C17 H17 0.9500 .
C18 C19 1.384(3) .
C18 H18 0.9500 .
C19 C20 1.373(3) .
C19 H19 0.9500 .
C20 C21 1.396(3) .
C20 H20 0.9500 .
C21 H21 0.9500 .

loop_
_geom_torsion_atom_site_label_1
_geom_torsion_atom_site_label_2
_geom_torsion_atom_site_label_3
_geom_torsion_atom_site_label_4
_geom_torsion
_geom_torsion_site_symmetry_1
_geom_torsion_site_symmetry_4
O1 N1 C1 C2 -179.91(12) . .
C1 N1 C1 C2 0.09(12) 2_665 .
O1 N1 C1 C4 -0.43(15) . .
C1 N1 C1 C4 179.57(15) 2_665 .
N1 C1 C2 C3 -0.2(2) . .
C4 C1 C2 C3 -179.62(13) . .
C1 C2 C3 C2 0.09(13) . 2_665
N1 C1 C4 C5 114.22(14) . .
C2 C1 C4 C5 -66.3(2) . .
N1 C1 C4 P1 -123.61(11) . .
C2 C1 C4 P1 55.8(2) . .
O2 P1 C4 C1 -71.13(12) . .
C10 P1 C4 C1 165.67(11) . .
C16 P1 C4 C1 53.54(12) . .
O2 P1 C4 C5 51.80(12) . .
C10 P1 C4 C5 -71.40(12) . .
C16 P1 C4 C5 176.47(11) . .
C6 N2 C5 O3 179.75(16) . .
C8 N2 C5 O3 -2.0(2) . .
C6 N2 C5 C4 -0.4(2) . .
C8 N2 C5 C4 177.80(13) . .
C1 C4 C5 O3 48.33(19) . .
P1 C4 C5 O3 -74.51(16) . .
C1 C4 C5 N2 -131.50(14) . .
P1 C4 C5 N2 105.66(14) . .
C5 N2 C6 C7 90.11(19) . .
C8 N2 C6 C7 -88.15(18) . .
C5 N2 C8 C9 95.6(2) . .
C6 N2 C8 C9 -85.94(19) . .
O2 P1 C10 C15 136.09(15) . .
C16 P1 C10 C15 11.24(17) . .
C4 P1 C10 C15 -99.76(15) . .
O2 P1 C10 C11 -47.33(14) . .
C16 P1 C10 C11 -172.18(12) . .
C4 P1 C10 C11 76.81(13) . .
C15 C10 C11 C12 2.9(2) . .
P1 C10 C11 C12 -173.84(13) . .
C10 C11 C12 C13 -2.4(3) . .
C11 C12 C13 C14 -0.1(3) . .
C12 C13 C14 C15 2.1(3) . .
C11 C10 C15 C14 -0.8(3) . .
P1 C10 C15 C14 175.64(14) . .
C13 C14 C15 C10 -1.6(3) . .
O2 P1 C16 C21 -24.22(15) . .
C10 P1 C16 C21 100.85(14) . .
C4 P1 C16 C21 -150.01(13) . .
O2 P1 C16 C17 159.30(14) . .
C10 P1 C16 C17 -75.63(16) . .
C4 P1 C16 C17 33.51(16) . .
C21 C16 C17 C18 -1.3(3) . .
P1 C16 C17 C18 175.07(15) . .
C16 C17 C18 C19 0.6(3) . .
C17 C18 C19 C20 0.5(3) . .
C18 C19 C20 C21 -0.8(3) . .
C17 C16 C21 C20 1.0(3) . .
P1 C16 C21 C20 -175.69(14) . .
C19 C20 C21 C16 0.1(3) . .
